data_7218866
loop_
_publ_author_name
'Nawrot, Iwona'
'Machura, Barbara'
'Kruszynski, Rafa\/l'

_publ_section_title
;
 Coordination assemblies of CdIIwith
 2,2&#x2032;:6&#x2032;,2&#x2032;&#x2032;-terpyridine (terpy),
 2,3,5,6-tetra-(2-pyridyl)pyrazine (tppz) and pseudohalide ions --
 structural diversification and luminescence properties
;
_journal_issue 4
_journal_name_full CrystEngComm
_journal_page_first 830
_journal_paper_doi 10.1039/C4CE02140A
_journal_volume 17
_journal_year 2015
_chemical_formula_moiety 'C30 H22 Cd2 N18'
_chemical_formula_sum 'C30 H22 Cd2 N18'
_chemical_formula_weight 859.46
_chemical_name_systematic
; 
 ? 
;
_space_group_IT_number 2
_symmetry_cell_setting triclinic
_symmetry_space_group_name_Hall '-P 1'
_symmetry_space_group_name_H-M 'P -1'
_atom_sites_solution_hydrogens geom
_atom_sites_solution_primary direct
_atom_sites_solution_secondary difmap
_audit_creation_method SHELXL-97
_audit_update_record
;
2014-10-09 deposited with the CCDC.
2014-11-21 downloaded from the CCDC.
;
_cell_angle_alpha 81.920(4)
_cell_angle_beta 79.820(4)
_cell_angle_gamma 75.630(4)
_cell_formula_units_Z 1
_cell_length_a 7.7803(4)
_cell_length_b 10.2661(4)
_cell_length_c 10.7220(5)
_cell_measurement_reflns_used 3969
_cell_measurement_temperature 295.0
_cell_measurement_theta_max 27.8840
_cell_measurement_theta_min 3.5860
_cell_volume 812.34(7)
_computing_cell_refinement 'CrysAlis RED v. 1.163 (UNIL IC & KUMA 2000)'
_computing_data_collection 'CrysAlis CCD v. 1.163 (UNIL IC & KUMA 2000)'
_computing_data_reduction 'CrysAlis RED v. 1.163 (UNIL IC & KUMA 2000)'
_computing_molecular_graphics
;XP in SHELXTL/PC (Sheldrick, 1990b)
 ORTEP-3 W v. 1.062 (Farrugia 1997)
;
_computing_publication_material
;SHELXL-97 (Sheldrick, 1997) and
 PLATON (Spek, 1990)
;
_computing_structure_refinement 'SHELXL-97 (Sheldrick, 1997)'
_computing_structure_solution 'SHELXS-97 (Sheldrick, 1990)'
_diffrn_ambient_temperature 295.0
_diffrn_measured_fraction_theta_full 0.997
_diffrn_measured_fraction_theta_max 0.997
_diffrn_radiation_monochromator graphite
_diffrn_radiation_source 'fine-focus sealed tube'
_diffrn_radiation_type MoK\a
_diffrn_radiation_wavelength 0.71073
_diffrn_reflns_av_R_equivalents 0.0396
_diffrn_reflns_av_sigmaI/netI 0.0464
_diffrn_reflns_limit_h_max 9
_diffrn_reflns_limit_h_min -9
_diffrn_reflns_limit_k_max 12
_diffrn_reflns_limit_k_min -12
_diffrn_reflns_limit_l_max 12
_diffrn_reflns_limit_l_min -12
_diffrn_reflns_number 7622
_diffrn_reflns_theta_full 25.05
_diffrn_reflns_theta_max 25.05
_diffrn_reflns_theta_min 3.58
_exptl_absorpt_coefficient_mu 1.363
_exptl_absorpt_correction_T_max 1.00000
_exptl_absorpt_correction_T_min 0.73376
_exptl_absorpt_correction_type empirical
_exptl_absorpt_process_details 'CrysAlis RED, (2005)'
_exptl_crystal_colour yellow
_exptl_crystal_density_diffrn 1.757
_exptl_crystal_density_method 'not measured'
_exptl_crystal_description prism
_exptl_crystal_F_000 424
_exptl_crystal_size_max 0.204
_exptl_crystal_size_mid 0.111
_exptl_crystal_size_min 0.079
_refine_diff_density_max 0.405
_refine_diff_density_min -0.527
_refine_diff_density_rms 0.084
_refine_ls_extinction_method none
_refine_ls_goodness_of_fit_ref 1.017
_refine_ls_hydrogen_treatment constr
_refine_ls_matrix_type full
_refine_ls_number_parameters 226
_refine_ls_number_reflns 2876
_refine_ls_number_restraints 0
_refine_ls_restrained_S_all 1.017
_refine_ls_R_factor_all 0.0384
_refine_ls_R_factor_gt 0.0318
_refine_ls_shift/su_max 0.001
_refine_ls_shift/su_mean 0.000
_refine_ls_structure_factor_coef Fsqd
_refine_ls_weighting_details 'calc w=1/[\s^2^(Fo^2^)+(0.0285P)^2^+0.0000P] where P=(Fo^2^+2Fc^2^)/3'
_refine_ls_weighting_scheme calc
_refine_ls_wR_factor_gt 0.0632
_refine_ls_wR_factor_ref 0.0663
_reflns_number_gt 2540
_reflns_number_total 2876
_reflns_threshold_expression >2sigma(I)
_cod_data_source_file c4ce02140a2.cif
_cod_data_source_block cd101
_cod_depositor_comments 'Adding full bibliography for 7218862--7218870.cif.'
_cod_original_cell_volume 812.34(6)
_cod_original_sg_symbol_H-M P-1
_cod_database_code 7218866

loop_
_symmetry_equiv_pos_as_xyz
'x, y, z'
'-x, -y, -z'

loop_
_atom_site_label
_atom_site_type_symbol
_atom_site_fract_x
_atom_site_fract_y
_atom_site_fract_z
_atom_site_U_iso_or_equiv
_atom_site_adp_type
_atom_site_occupancy
_atom_site_symmetry_multiplicity
_atom_site_calc_flag
_atom_site_refinement_flags
Cd1 Cd 0.19729(3) 0.36827(2) 0.93703(2) 0.04122(11) Uani 1 1 d .
N1 N 0.3289(4) 0.2817(3) 1.1232(2) 0.0414(7) Uani 1 1 d .
N2 N 0.2251(3) 0.1354(2) 0.9733(2) 0.0344(6) Uani 1 1 d .
N3 N 0.0788(4) 0.2876(3) 0.7786(2) 0.0450(7) Uani 1 1 d .
N94 N 0.4481(5) 0.3829(3) 0.7987(3) 0.0591(8) Uani 1 1 d .
N95 N 0.4812(4) 0.3247(3) 0.7059(3) 0.0570(8) Uani 1 1 d .
N96 N 0.5204(6) 0.2621(5) 0.6193(4) 0.0977(14) Uani 1 1 d .
N97 N 0.0819(4) 0.5951(3) 0.9145(3) 0.0499(8) Uani 1 1 d .
N98 N 0.0946(4) 0.6594(3) 0.8117(3) 0.0444(7) Uani 1 1 d .
N99 N 0.1039(5) 0.7246(3) 0.7149(3) 0.0634(9) Uani 1 1 d .
C1 C 0.3793(5) 0.3582(4) 1.1957(4) 0.0539(10) Uani 1 1 d .
H1 H 0.3806 0.4473 1.1649 0.065 Uiso 1 1 calc R
C2 C 0.4286(6) 0.3106(4) 1.3128(4) 0.0625(11) Uani 1 1 d .
H2 H 0.4641 0.3661 1.3599 0.075 Uiso 1 1 calc R
C3 C 0.4251(6) 0.1813(4) 1.3593(4) 0.0626(11) Uani 1 1 d .
H3 H 0.4550 0.1480 1.4399 0.075 Uiso 1 1 calc R
C4 C 0.3766(5) 0.0992(4) 1.2860(3) 0.0508(9) Uani 1 1 d .
H4 H 0.3755 0.0098 1.3156 0.061 Uiso 1 1 calc R
C5 C 0.3296(4) 0.1537(3) 1.1673(3) 0.0394(8) Uani 1 1 d .
C6 C 0.2836(4) 0.0700(3) 1.0802(3) 0.0358(7) Uani 1 1 d .
C7 C 0.3027(4) -0.0693(3) 1.1060(3) 0.0458(9) Uani 1 1 d .
H7 H 0.3399 -0.1144 1.1815 0.055 Uiso 1 1 calc R
C8 C 0.2652(5) -0.1382(3) 1.0169(3) 0.0463(9) Uani 1 1 d .
H8 H 0.2792 -0.2314 1.0313 0.056 Uiso 1 1 calc R
C9 C 0.2074(5) -0.0704(3) 0.9067(3) 0.0438(8) Uani 1 1 d .
H9 H 0.1831 -0.1169 0.8459 0.053 Uiso 1 1 calc R
C10 C 0.1860(4) 0.0689(3) 0.8877(3) 0.0352(7) Uani 1 1 d .
C11 C 0.1136(4) 0.1532(3) 0.7754(3) 0.0392(8) Uani 1 1 d .
C12 C 0.0769(5) 0.0970(4) 0.6758(3) 0.0558(10) Uani 1 1 d .
H12 H 0.1047 0.0038 0.6739 0.067 Uiso 1 1 calc R
C13 C -0.0014(6) 0.1813(4) 0.5799(4) 0.0703(12) Uani 1 1 d .
H13 H -0.0276 0.1455 0.5124 0.084 Uiso 1 1 calc R
C14 C -0.0403(6) 0.3175(4) 0.5843(4) 0.0687(12) Uani 1 1 d .
H14 H -0.0957 0.3756 0.5209 0.082 Uiso 1 1 calc R
C15 C 0.0030(6) 0.3674(4) 0.6827(3) 0.0592(10) Uani 1 1 d .
H15 H -0.0207 0.4606 0.6838 0.071 Uiso 1 1 calc R

loop_
_atom_site_aniso_label
_atom_site_aniso_U_11
_atom_site_aniso_U_22
_atom_site_aniso_U_33
_atom_site_aniso_U_23
_atom_site_aniso_U_13
_atom_site_aniso_U_12
Cd1 0.0539(2) 0.03106(15) 0.03969(16) -0.00390(11) -0.01180(12) -0.00805(12)
N1 0.0465(18) 0.0391(15) 0.0431(15) -0.0066(12) -0.0110(13) -0.0138(13)
N2 0.0367(16) 0.0335(14) 0.0343(14) -0.0057(11) -0.0037(11) -0.0101(12)
N3 0.0532(19) 0.0439(16) 0.0390(15) -0.0020(13) -0.0136(13) -0.0097(14)
N94 0.070(2) 0.0536(19) 0.055(2) -0.0109(16) -0.0005(16) -0.0210(17)
N95 0.058(2) 0.066(2) 0.0470(19) -0.0011(17) -0.0107(16) -0.0149(17)
N96 0.102(3) 0.137(4) 0.059(2) -0.037(2) -0.014(2) -0.020(3)
N97 0.067(2) 0.0342(15) 0.0398(17) 0.0017(13) -0.0023(14) -0.0024(14)
N98 0.0467(19) 0.0405(16) 0.0486(19) -0.0117(15) -0.0085(14) -0.0098(13)
N99 0.085(3) 0.064(2) 0.0461(19) 0.0039(16) -0.0149(17) -0.0279(19)
C1 0.063(3) 0.048(2) 0.058(2) -0.0103(18) -0.0183(19) -0.0190(19)
C2 0.073(3) 0.069(3) 0.056(2) -0.017(2) -0.024(2) -0.020(2)
C3 0.071(3) 0.077(3) 0.042(2) -0.001(2) -0.0208(19) -0.014(2)
C4 0.059(2) 0.050(2) 0.045(2) 0.0007(17) -0.0161(17) -0.0111(18)
C5 0.0339(19) 0.0439(19) 0.0397(18) -0.0075(15) -0.0064(14) -0.0050(15)
C6 0.0313(18) 0.0396(18) 0.0340(17) -0.0016(14) -0.0030(13) -0.0057(14)
C7 0.040(2) 0.0409(19) 0.053(2) 0.0038(16) -0.0094(16) -0.0057(16)
C8 0.046(2) 0.0306(17) 0.062(2) -0.0071(16) -0.0066(17) -0.0084(16)
C9 0.045(2) 0.0402(19) 0.050(2) -0.0164(16) -0.0039(16) -0.0133(16)
C10 0.0314(18) 0.0386(18) 0.0364(17) -0.0090(14) 0.0002(13) -0.0104(14)
C11 0.041(2) 0.0438(19) 0.0362(17) -0.0081(14) -0.0021(14) -0.0163(15)
C12 0.077(3) 0.053(2) 0.046(2) -0.0098(17) -0.0143(19) -0.025(2)
C13 0.102(4) 0.082(3) 0.043(2) -0.007(2) -0.022(2) -0.042(3)
C14 0.089(3) 0.074(3) 0.050(2) 0.009(2) -0.031(2) -0.025(2)
C15 0.077(3) 0.053(2) 0.050(2) 0.0020(18) -0.025(2) -0.014(2)

loop_
_atom_type_symbol
_atom_type_description
_atom_type_scat_dispersion_real
_atom_type_scat_dispersion_imag
_atom_type_scat_source
C C 0.0033 0.0016 'International Tables Vol C Tables 4.2.6.8 and 6.1.1.4'
Cd Cd -0.8075 1.2024 'International Tables Vol C Tables 4.2.6.8 and 6.1.1.4'
N N 0.0061 0.0033 'International Tables Vol C Tables 4.2.6.8 and 6.1.1.4'
H H 0.0000 0.0000 'International Tables Vol C Tables 4.2.6.8 and 6.1.1.4'

loop_
_geom_angle_atom_site_label_1
_geom_angle_atom_site_label_2
_geom_angle_atom_site_label_3
_geom_angle
_geom_angle_site_symmetry_3
N94 Cd1 N97 93.24(11) .
N94 Cd1 N2 101.85(10) .
N97 Cd1 N2 162.86(10) .
N94 Cd1 N1 99.06(11) .
N97 Cd1 N1 116.02(10) .
N2 Cd1 N1 69.88(9) .
N94 Cd1 N3 90.48(11) .
N97 Cd1 N3 103.34(10) .
N2 Cd1 N3 68.80(8) .
N1 Cd1 N3 138.66(9) .
N94 Cd1 N97 167.64(10) 2_567
N97 Cd1 N97 74.80(11) 2_567
N2 Cd1 N97 90.45(9) 2_567
N1 Cd1 N97 83.80(10) 2_567
N3 Cd1 N97 95.27(10) 2_567
C5 N1 C1 118.2(3) .
C5 N1 Cd1 117.3(2) .
C1 N1 Cd1 123.8(2) .
C10 N2 C6 120.9(3) .
C10 N2 Cd1 120.31(19) .
C6 N2 Cd1 118.7(2) .
C11 N3 C15 118.0(3) .
C11 N3 Cd1 117.1(2) .
C15 N3 Cd1 124.2(2) .
N95 N94 Cd1 119.1(3) .
N96 N95 N94 175.9(4) .
N98 N97 Cd1 121.0(2) .
N98 N97 Cd1 121.4(2) 2_567
Cd1 N97 Cd1 105.20(11) 2_567
N99 N98 N97 177.8(3) .
N1 C1 C2 122.8(3) .
N1 C1 H1 118.6 .
C2 C1 H1 118.6 .
C3 C2 C1 119.1(4) .
C3 C2 H2 120.5 .
C1 C2 H2 120.5 .
C2 C3 C4 119.5(3) .
C2 C3 H3 120.3 .
C4 C3 H3 120.3 .
C3 C4 C5 118.4(3) .
C3 C4 H4 120.8 .
C5 C4 H4 120.8 .
N1 C5 C4 121.9(3) .
N1 C5 C6 116.4(3) .
C4 C5 C6 121.6(3) .
N2 C6 C7 120.8(3) .
N2 C6 C5 116.5(3) .
C7 C6 C5 122.7(3) .
C8 C7 C6 118.3(3) .
C8 C7 H7 120.9 .
C6 C7 H7 120.9 .
C9 C8 C7 120.5(3) .
C9 C8 H8 119.8 .
C7 C8 H8 119.8 .
C8 C9 C10 118.7(3) .
C8 C9 H9 120.6 .
C10 C9 H9 120.6 .
N2 C10 C9 120.7(3) .
N2 C10 C11 116.1(3) .
C9 C10 C11 123.1(3) .
N3 C11 C12 121.6(3) .
N3 C11 C10 116.1(3) .
C12 C11 C10 122.3(3) .
C13 C12 C11 118.9(4) .
C13 C12 H12 120.6 .
C11 C12 H12 120.6 .
C14 C13 C12 119.6(4) .
C14 C13 H13 120.2 .
C12 C13 H13 120.2 .
C13 C14 C15 119.0(4) .
C13 C14 H14 120.5 .
C15 C14 H14 120.5 .
N3 C15 C14 122.8(4) .
N3 C15 H15 118.6 .
C14 C15 H15 118.6 .

loop_
_geom_bond_atom_site_label_1
_geom_bond_atom_site_label_2
_geom_bond_distance
_geom_bond_site_symmetry_2
Cd1 N94 2.256(3) .
Cd1 N97 2.273(3) .
Cd1 N2 2.329(2) .
Cd1 N1 2.366(3) .
Cd1 N3 2.398(3) .
Cd1 N97 2.436(3) 2_567
N1 C5 1.332(4) .
N1 C1 1.344(4) .
N2 C10 1.334(4) .
N2 C6 1.338(4) .
N3 C11 1.342(4) .
N3 C15 1.346(4) .
N94 N95 1.188(4) .
N95 N96 1.157(5) .
N97 N98 1.204(4) .
N97 Cd1 2.436(3) 2_567
N98 N99 1.155(4) .
C1 C2 1.366(5) .
C1 H1 0.9300 .
C2 C3 1.357(5) .
C2 H2 0.9300 .
C3 C4 1.385(5) .
C3 H3 0.9300 .
C4 C5 1.389(4) .
C4 H4 0.9300 .
C5 C6 1.495(4) .
C6 C7 1.392(4) .
C7 C8 1.375(5) .
C7 H7 0.9300 .
C8 C9 1.373(5) .
C8 H8 0.9300 .
C9 C10 1.388(4) .
C9 H9 0.9300 .
C10 C11 1.490(4) .
C11 C12 1.385(5) .
C12 C13 1.373(5) .
C12 H12 0.9300 .
C13 C14 1.361(5) .
C13 H13 0.9300 .
C14 C15 1.362(5) .
C14 H14 0.9300 .
C15 H15 0.9300 .

loop_
_geom_hbond_atom_site_label_D
_geom_hbond_atom_site_label_H
_geom_hbond_atom_site_label_A
_geom_hbond_distance_DH
_geom_hbond_distance_HA
_geom_hbond_distance_DA
_geom_hbond_angle_DHA
_geom_hbond_site_symmetry_A
C1 H1 N94 0.93 2.55 3.274(5) 135.1 2_667
C3 H3 N96 0.93 2.57 3.270(5) 132.3 1_556
C9 H9 N99 0.93 2.54 3.457(5) 169.3 1_545
C7 H7 N95 0.93 2.53 3.361(4) 148.1 2_657
